data_7050950
loop_
_publ_author_name
'Jones, Cameron'
'Junk, Peter'
'Richards, Anne F.'
'Waugh, M.'

_publ_section_title
;
The interaction of phosphavinyl Grignard reagents with group 15 halides:
synthesis and structural characterization of novel heterocyclic and
heterocage compounds
;
_journal_name_full 'New Journal of Chemistry'
_journal_paper_doi 10.1039/b204663f
_journal_year 2002
_chemical_formula_sum 'C22 H40 Cl4 P2 Sb2'
_chemical_formula_weight 751.78
_space_group_IT_number 14
_symmetry_cell_setting monoclinic
_symmetry_space_group_name_Hall '-P 2ybc'
_symmetry_space_group_name_H-M 'P 1 21/c 1'
_cell_angle_alpha 90.00
_cell_angle_beta 114.71(3)
_cell_angle_gamma 90.00
_cell_formula_units_Z 4
_cell_length_a 10.367(2)
_cell_length_b 27.930(6)
_cell_length_c 10.889(2)
_cell_measurement_temperature 150(2)
_cell_volume 2864.2(10)
_diffrn_ambient_temperature 293(2)
_exptl_crystal_density_diffrn 1.743
_cod_original_sg_symbol_H-M 'P 21/c'
_cod_database_code 7050950

loop_
_symmetry_equiv_pos_as_xyz
'x, y, z'
'-x, y+1/2, -z+1/2'
'-x, -y, -z'
'x, -y-1/2, z-1/2'

loop_
_atom_site_label
_atom_site_type_symbol
_atom_site_fract_x
_atom_site_fract_y
_atom_site_fract_z
_atom_site_U_iso_or_equiv
_atom_site_adp_type
_atom_site_occupancy
_atom_site_symmetry_multiplicity
_atom_site_calc_flag
_atom_site_refinement_flags
_atom_site_disorder_assembly
_atom_site_disorder_group
Sb1 Sb 0.45428(5) 0.087396(16) 0.88791(4) 0.03232(14) Uani 1 1 d . . .
Sb2 Sb 0.43730(5) 0.040346(15) 0.60647(5) 0.03279(14) Uani 1 1 d . . .
Cl1 Cl 0.69625(18) 0.12892(8) 0.59719(17) 0.0475(5) Uani 1 1 d . . .
Cl2 Cl 0.4420(2) 0.16907(7) 0.96356(18) 0.0455(4) Uani 1 1 d . . .
Cl3 Cl 0.4326(2) -0.02349(6) 0.7526(2) 0.0505(5) Uani 1 1 d . . .
Cl4 Cl 0.23663(19) 0.00256(7) 0.4147(2) 0.0519(5) Uani 1 1 d . . .
P1 P 0.61218(17) 0.14099(6) 0.73653(16) 0.0272(4) Uani 1 1 d . . .
P2 P 0.38107(17) 0.15529(6) 0.63184(16) 0.0261(4) Uani 1 1 d . . .
C1 C 0.6326(7) 0.0925(2) 0.8396(6) 0.0305(14) Uani 1 1 d . . .
C2 C 0.3216(7) 0.0954(2) 0.6673(6) 0.0292(14) Uani 1 1 d . . .
C3 C 0.7768(7) 0.0735(2) 0.9487(6) 0.0303(14) Uani 1 1 d . . .
C4 C 0.7627(8) 0.0198(3) 0.9712(8) 0.054(2) Uani 1 1 d . . .
H4A H 0.8494 0.0084 1.0417 0.081 Uiso 1 1 calc R . .
H4B H 0.7444 0.0027 0.8892 0.081 Uiso 1 1 calc R . .
H4C H 0.6857 0.0148 0.9969 0.081 Uiso 1 1 calc R . .
C5 C 0.8173(8) 0.0993(3) 1.0824(7) 0.054(2) Uani 1 1 d . . .
H5A H 0.9077 0.0878 1.1465 0.081 Uiso 1 1 calc R . .
H5B H 0.7466 0.0933 1.1159 0.081 Uiso 1 1 calc R . .
H5C H 0.8231 0.1331 1.0693 0.081 Uiso 1 1 calc R . .
C6 C 0.8959(8) 0.0779(3) 0.9009(8) 0.0467(19) Uani 1 1 d . . .
H6A H 0.9106 0.1110 0.8870 0.070 Uiso 1 1 calc R . .
H6B H 0.8699 0.0607 0.8176 0.070 Uiso 1 1 calc R . .
H6C H 0.9819 0.0647 0.9682 0.070 Uiso 1 1 calc R . .
C7 C 0.6930(8) 0.1997(3) 0.8070(8) 0.052(2) Uani 1 1 d U . .
H7 H 0.6669 0.2048 0.8828 0.063 Uiso 1 1 calc R . .
C8 C 0.6211(10) 0.2414(3) 0.7105(9) 0.069(3) Uani 1 1 d U . .
H8A H 0.5188 0.2384 0.6768 0.082 Uiso 1 1 calc R . .
H8B H 0.6458 0.2402 0.6339 0.082 Uiso 1 1 calc R . .
C9 C 0.6708(11) 0.2909(4) 0.7868(11) 0.081(3) Uani 1 1 d U . .
H9A H 0.6300 0.3171 0.7237 0.097 Uiso 1 1 calc R . .
H9B H 0.6375 0.2935 0.8576 0.097 Uiso 1 1 calc R . .
C10 C 0.8190(10) 0.2941(3) 0.8432(10) 0.069(3) Uani 1 1 d U . .
H10A H 0.8476 0.3242 0.8918 0.083 Uiso 1 1 calc R . .
H10B H 0.8505 0.2945 0.7709 0.083 Uiso 1 1 calc R . .
C11 C 0.8919(11) 0.2536(3) 0.9384(10) 0.079(3) Uani 1 1 d U . .
H11A H 0.8683 0.2550 1.0157 0.095 Uiso 1 1 calc R . .
H11B H 0.9940 0.2572 0.9711 0.095 Uiso 1 1 calc R . .
C12 C 0.8465(10) 0.2047(3) 0.8676(10) 0.070(3) Uani 1 1 d U . .
H12A H 0.8814 0.2016 0.7980 0.084 Uiso 1 1 calc R . .
H12B H 0.8884 0.1792 0.9329 0.084 Uiso 1 1 calc R . .
C13 C 0.1588(7) 0.0922(2) 0.6343(7) 0.0377(16) Uani 1 1 d . . .
C14 C 0.0645(7) 0.0996(3) 0.4849(8) 0.0439(18) Uani 1 1 d . . .
H14A H 0.0884 0.0765 0.4325 0.066 Uiso 1 1 calc R . .
H14B H 0.0788 0.1313 0.4588 0.066 Uiso 1 1 calc R . .
H14C H -0.0331 0.0957 0.4692 0.066 Uiso 1 1 calc R . .
C15 C 0.1175(8) 0.1309(3) 0.7125(9) 0.053(2) Uani 1 1 d . . .
H15A H 0.1461 0.1618 0.6941 0.080 Uiso 1 1 calc R . .
H15B H 0.1641 0.1245 0.8077 0.080 Uiso 1 1 calc R . .
H15C H 0.0165 0.1306 0.6843 0.080 Uiso 1 1 calc R . .
C16 C 0.1256(7) 0.0432(3) 0.6778(8) 0.0446(18) Uani 1 1 d . . .
H16A H 0.0287 0.0427 0.6666 0.067 Uiso 1 1 calc R . .
H16B H 0.1875 0.0377 0.7711 0.067 Uiso 1 1 calc R . .
H16C H 0.1398 0.0187 0.6231 0.067 Uiso 1 1 calc R . .
C17 C 0.3601(7) 0.1648(2) 0.4536(6) 0.0294(14) Uani 1 1 d . . .
H17 H 0.4507 0.1783 0.4621 0.035 Uiso 1 1 calc R . .
C18 C 0.3312(7) 0.1225(2) 0.3570(6) 0.0334(15) Uani 1 1 d . . .
H18A H 0.4091 0.0999 0.3942 0.040 Uiso 1 1 calc R . .
H18B H 0.2455 0.1063 0.3495 0.040 Uiso 1 1 calc R . .
C19 C 0.3140(9) 0.1376(3) 0.2164(7) 0.0491(19) Uani 1 1 d . . .
H19A H 0.4048 0.1487 0.2215 0.059 Uiso 1 1 calc R . .
H19B H 0.2859 0.1100 0.1568 0.059 Uiso 1 1 calc R . .
C20 C 0.2044(8) 0.1770(3) 0.1569(7) 0.0484(19) Uani 1 1 d . . .
H20A H 0.2034 0.1873 0.0714 0.058 Uiso 1 1 calc R . .
H20B H 0.1111 0.1645 0.1394 0.058 Uiso 1 1 calc R . .
C21 C 0.2362(8) 0.2194(3) 0.2514(7) 0.0473(19) Uani 1 1 d . . .
H21A H 0.1611 0.2429 0.2126 0.057 Uiso 1 1 calc R . .
H21B H 0.3242 0.2342 0.2598 0.057 Uiso 1 1 calc R . .
C22 C 0.2493(8) 0.2056(2) 0.3914(7) 0.0380(16) Uani 1 1 d . . .
H22A H 0.1576 0.1950 0.3851 0.046 Uiso 1 1 calc R . .
H22B H 0.2778 0.2333 0.4502 0.046 Uiso 1 1 calc R . .

loop_
_atom_site_aniso_label
_atom_site_aniso_U_11
_atom_site_aniso_U_22
_atom_site_aniso_U_33
_atom_site_aniso_U_23
_atom_site_aniso_U_13
_atom_site_aniso_U_12
Sb1 0.0312(3) 0.0375(3) 0.0303(2) 0.00616(19) 0.01492(19) -0.00350(19)
Sb2 0.0288(3) 0.0287(2) 0.0442(3) -0.00031(19) 0.0186(2) 0.00107(18)
Cl1 0.0231(9) 0.0816(14) 0.0374(9) 0.0143(9) 0.0123(7) -0.0027(8)
Cl2 0.0523(11) 0.0521(11) 0.0400(10) -0.0104(8) 0.0272(9) -0.0044(9)
Cl3 0.0476(11) 0.0324(9) 0.0702(13) 0.0135(9) 0.0235(10) -0.0006(8)
Cl4 0.0346(10) 0.0499(11) 0.0664(13) -0.0236(10) 0.0164(9) -0.0119(8)
P1 0.0220(8) 0.0311(9) 0.0242(8) 0.0034(7) 0.0054(7) -0.0052(7)
P2 0.0241(8) 0.0260(8) 0.0260(8) 0.0013(6) 0.0084(7) -0.0013(6)
C1 0.025(3) 0.029(3) 0.037(4) 0.006(3) 0.012(3) -0.001(3)
C2 0.027(3) 0.026(3) 0.035(3) 0.001(3) 0.014(3) 0.001(3)
C3 0.024(3) 0.034(3) 0.029(3) 0.006(3) 0.007(3) 0.000(3)
C4 0.038(4) 0.045(4) 0.063(5) 0.027(4) 0.007(4) 0.005(4)
C5 0.036(4) 0.072(6) 0.043(4) 0.002(4) 0.007(4) 0.003(4)
C6 0.037(4) 0.044(4) 0.056(5) 0.014(4) 0.016(4) 0.011(3)
C7 0.043(4) 0.035(3) 0.049(4) 0.014(3) -0.010(3) -0.016(3)
C8 0.061(5) 0.052(4) 0.069(5) 0.013(4) 0.004(4) -0.015(4)
C9 0.078(5) 0.065(5) 0.088(5) 0.003(4) 0.022(4) 0.001(4)
C10 0.068(5) 0.047(4) 0.067(5) 0.004(4) 0.003(4) -0.009(4)
C11 0.079(5) 0.056(5) 0.070(5) 0.005(4) 0.000(4) -0.015(4)
C12 0.060(5) 0.066(5) 0.074(5) 0.007(4) 0.019(4) -0.003(4)
C13 0.027(4) 0.040(4) 0.048(4) -0.003(3) 0.018(3) -0.001(3)
C14 0.021(4) 0.052(4) 0.057(5) 0.005(4) 0.015(3) 0.000(3)
C15 0.031(4) 0.060(5) 0.077(6) -0.009(4) 0.031(4) 0.000(4)
C16 0.025(4) 0.051(4) 0.060(5) 0.007(4) 0.020(3) -0.011(3)
C17 0.025(3) 0.034(3) 0.025(3) 0.006(3) 0.005(3) -0.005(3)
C18 0.031(4) 0.039(4) 0.027(3) 0.001(3) 0.009(3) 0.003(3)
C19 0.052(5) 0.060(5) 0.031(4) 0.001(4) 0.014(3) -0.002(4)
C20 0.044(4) 0.062(5) 0.027(4) 0.005(3) 0.003(3) -0.010(4)
C21 0.042(4) 0.048(4) 0.038(4) 0.011(3) 0.003(3) -0.004(4)
C22 0.039(4) 0.031(4) 0.039(4) 0.012(3) 0.011(3) 0.002(3)

loop_
_geom_bond_atom_site_label_1
_geom_bond_atom_site_label_2
_geom_bond_distance
_geom_bond_site_symmetry_2
_geom_bond_publ_flag
Sb1 C1 2.128(6) . ?
Sb1 C2 2.225(6) . ?
Sb1 Cl2 2.4467(19) . ?
Sb2 C2 2.215(6) . ?
Sb2 Cl3 2.4041(19) . ?
Sb2 Cl4 2.484(2) . ?
Cl1 P1 2.069(2) . ?
P1 C1 1.714(6) . ?
P1 C7 1.855(7) . ?
P1 P2 2.217(2) . ?
P2 C2 1.878(6) . ?
P2 C17 1.879(6) . ?
C1 C3 1.562(9) . ?
C2 C13 1.574(9) . ?
C3 C5 1.518(10) . ?
C3 C6 1.532(10) . ?
C3 C4 1.537(9) . ?
C7 C12 1.452(11) . ?
C7 C8 1.536(11) . ?
C8 C9 1.585(13) . ?
C9 C10 1.399(13) . ?
C10 C11 1.506(12) . ?
C11 C12 1.544(13) . ?
C13 C14 1.521(10) . ?
C13 C16 1.532(9) . ?
C13 C15 1.545(10) . ?
C17 C18 1.527(9) . ?
C17 C22 1.556(9) . ?
C18 C19 1.525(9) . ?
C19 C20 1.518(11) . ?
C20 C21 1.513(10) . ?
C21 C22 1.524(10) . ?
